data_4115289
loop_
_publ_author_name
'Ohyun Kwon'
'Seung Bum Park'
'Stuart L. Schreiber'

_publ_section_title
;
 Skeletal Diversity via a Branched Pathway: Efficient Synthesis of 29400
 Discrete, Polycyclic Compounds and Their Arraying into Stock Solutions
;
_journal_name_full 'Journal of the American Chemical Society'
_journal_page_first 13402
_journal_page_last 13404
_journal_paper_doi 10.1021/ja028086e
_journal_volume 124
_journal_year 2002
_chemical_formula_sum 'C24 H26 N2 O4'
_chemical_formula_weight 406.47
_chemical_name_systematic
; 

 ? 

;
_space_group_IT_number 14
_symmetry_cell_setting monoclinic
_symmetry_space_group_name_Hall '-P 2yn'
_symmetry_space_group_name_H-M 'P 1 21/n 1'
_atom_sites_solution_hydrogens geom
_atom_sites_solution_primary direct
_atom_sites_solution_secondary difmap
_audit_creation_method SHELXL-97
_cell_angle_alpha 90.00
_cell_angle_beta 106.559(1)
_cell_angle_gamma 90.00
_cell_formula_units_Z 4
_cell_length_a 11.4789(6)
_cell_length_b 11.1983(5)
_cell_length_c 16.7409(8)
_cell_measurement_reflns_used 177
_cell_measurement_temperature 213(2)
_cell_measurement_theta_max 20.34
_cell_measurement_theta_min 2.14
_cell_volume 2062.70(17)
_computing_structure_refinement 'SHELXL-97 (Sheldrick, 1997)'
_computing_structure_solution 'SHELXS-97 (Sheldrick, 1990)'
_diffrn_ambient_temperature 213(2)
_diffrn_measured_fraction_theta_full 0.998
_diffrn_measured_fraction_theta_max 0.998
_diffrn_radiation_monochromator graphite
_diffrn_radiation_source 'fine-focus sealed tube'
_diffrn_radiation_type MoK\a
_diffrn_radiation_wavelength 0.71073
_diffrn_reflns_av_R_equivalents 0.0325
_diffrn_reflns_av_sigmaI/netI 0.0232
_diffrn_reflns_limit_h_max 12
_diffrn_reflns_limit_h_min -12
_diffrn_reflns_limit_k_max 12
_diffrn_reflns_limit_k_min -7
_diffrn_reflns_limit_l_max 17
_diffrn_reflns_limit_l_min -18
_diffrn_reflns_number 9899
_diffrn_reflns_theta_full 23.28
_diffrn_reflns_theta_max 23.28
_diffrn_reflns_theta_min 1.92
_exptl_absorpt_coefficient_mu 0.089
_exptl_absorpt_correction_type none
_exptl_crystal_colour colorless
_exptl_crystal_density_diffrn 1.309
_exptl_crystal_description needle
_exptl_crystal_F_000 864
_exptl_crystal_size_max 0.20
_exptl_crystal_size_mid 0.15
_exptl_crystal_size_min 0.10
_refine_diff_density_max 0.375
_refine_diff_density_min -0.277
_refine_diff_density_rms 0.039
_refine_ls_extinction_method none
_refine_ls_goodness_of_fit_ref 1.055
_refine_ls_hydrogen_treatment mixed
_refine_ls_matrix_type full
_refine_ls_number_parameters 271
_refine_ls_number_reflns 2972
_refine_ls_number_restraints 0
_refine_ls_restrained_S_all 1.055
_refine_ls_R_factor_all 0.0495
_refine_ls_R_factor_gt 0.0419
_refine_ls_shift/su_max 0.002
_refine_ls_shift/su_mean 0.000
_refine_ls_structure_factor_coef Fsqd
_refine_ls_weighting_details 'calc w=1/[\s^2^(Fo^2^)+(0.0591P)^2^+0.7494P] where P=(Fo^2^+2Fc^2^)/3'
_refine_ls_weighting_scheme calc
_refine_ls_wR_factor_gt 0.1098
_refine_ls_wR_factor_ref 0.1160
_reflns_number_gt 2502
_reflns_number_total 2972
_reflns_threshold_expression >2sigma(I)
_cod_data_source_file ja028086e-2_s2_1.cif
_cod_data_source_block sls34t
_cod_original_cell_volume 2062.7(2)
_cod_database_code 4115289

loop_
_symmetry_equiv_pos_as_xyz
'x, y, z'
'-x+1/2, y+1/2, -z+1/2'
'-x, -y, -z'
'x-1/2, -y-1/2, z-1/2'

loop_
_atom_site_label
_atom_site_type_symbol
_atom_site_fract_x
_atom_site_fract_y
_atom_site_fract_z
_atom_site_U_iso_or_equiv
_atom_site_adp_type
_atom_site_occupancy
_atom_site_symmetry_multiplicity
_atom_site_calc_flag
_atom_site_refinement_flags
O1 O 0.67936(19) 0.42249(14) 0.47612(9) 0.0751(6) Uani 1 1 d .
O2 O 0.54959(15) 0.58786(13) 0.21927(9) 0.0599(4) Uani 1 1 d .
O3 O 0.58997(12) 0.06026(12) 0.14123(9) 0.0468(4) Uani 1 1 d .
O4 O 0.22362(15) -0.05988(13) 0.16401(13) 0.0720(5) Uani 1 1 d .
N1 N 0.59920(14) 0.52253(14) 0.35413(10) 0.0406(4) Uani 1 1 d .
N2 N 0.41225(14) -0.02446(14) 0.14707(10) 0.0432(4) Uani 1 1 d .
C1 C 0.65098(16) 0.21596(16) 0.34130(11) 0.0338(4) Uani 1 1 d .
H1A H 0.6897 0.1719 0.3044 0.041 Uiso 1 1 calc R
C2 C 0.70480(17) 0.34433(16) 0.34582(11) 0.0366(4) Uani 1 1 d .
H2A H 0.7945 0.3387 0.3660 0.044 Uiso 1 1 calc R
C3 C 0.66228(19) 0.42954(17) 0.40177(12) 0.0448(5) Uani 1 1 d .
C4 C 0.59942(17) 0.51606(17) 0.27230(12) 0.0387(5) Uani 1 1 d .
C5 C 0.66982(17) 0.40734(16) 0.26026(11) 0.0358(4) Uani 1 1 d .
H5A H 0.7451 0.4338 0.2479 0.043 Uiso 1 1 calc R
C6 C 0.59694(17) 0.32954(17) 0.18820(11) 0.0368(5) Uani 1 1 d .
H6A H 0.5703 0.3778 0.1374 0.044 Uiso 1 1 calc R
H6B H 0.6485 0.2649 0.1780 0.044 Uiso 1 1 calc R
C7 C 0.48645(16) 0.27683(16) 0.20888(11) 0.0330(4) Uani 1 1 d .
H7A H 0.4306 0.3438 0.2098 0.040 Uiso 1 1 calc R
C8 C 0.41475(16) 0.18556(16) 0.14441(11) 0.0325(4) Uani 1 1 d .
H8A H 0.3923 0.2220 0.0882 0.039 Uiso 1 1 calc R
C9 C 0.48554(17) 0.07125(16) 0.14369(11) 0.0351(4) Uani 1 1 d .
C10 C 0.30158(18) 0.00952(18) 0.15799(13) 0.0457(5) Uani 1 1 d .
C11 C 0.29950(16) 0.14283(16) 0.16498(11) 0.0359(4) Uani 1 1 d .
H11A H 0.2265 0.1755 0.1240 0.043 Uiso 1 1 calc R
C12 C 0.29923(17) 0.1776(2) 0.25404(12) 0.0466(5) Uani 1 1 d .
H12A H 0.2704 0.2599 0.2541 0.056 Uiso 1 1 calc R
H12B H 0.2432 0.1253 0.2723 0.056 Uiso 1 1 calc R
C13 C 0.42456(18) 0.16699(19) 0.31400(12) 0.0439(5) Uani 1 1 d .
H13A H 0.4370 0.1255 0.3646 0.053 Uiso 1 1 calc R
C14 C 0.51699(16) 0.21734(16) 0.29404(11) 0.0338(4) Uani 1 1 d .
C15 C 0.5427(2) 0.62042(19) 0.38768(15) 0.0535(6) Uani 1 1 d .
H15A H 0.5248 0.5931 0.4385 0.064 Uiso 1 1 calc R
H15B H 0.4655 0.6414 0.3470 0.064 Uiso 1 1 calc R
C16 C 0.6203(2) 0.7282(3) 0.4071(2) 0.0946(11) Uani 1 1 d .
H16A H 0.5786 0.7899 0.4290 0.142 Uiso 1 1 calc R
H16B H 0.6369 0.7568 0.3568 0.142 Uiso 1 1 calc R
H16C H 0.6962 0.7085 0.4483 0.142 Uiso 1 1 calc R
C17 C 0.4498(2) -0.14865(18) 0.14272(17) 0.0638(7) Uani 1 1 d .
H17A H 0.3922 -0.2016 0.1587 0.077 Uiso 1 1 calc R
H17B H 0.5301 -0.1607 0.1824 0.077 Uiso 1 1 calc R
C18 C 0.4550(3) -0.1814(3) 0.0554(2) 0.0949(11) Uani 1 1 d .
H18A H 0.4801 -0.2641 0.0548 0.142 Uiso 1 1 calc R
H18B H 0.5129 -0.1301 0.0398 0.142 Uiso 1 1 calc R
H18C H 0.3752 -0.1710 0.0161 0.142 Uiso 1 1 calc R
C19 C 0.68983(16) 0.14858(16) 0.42327(11) 0.0350(4) Uani 1 1 d .
C20 C 0.63184(18) 0.15801(18) 0.48541(11) 0.0418(5) Uani 1 1 d .
H20A H 0.5647 0.2092 0.4780 0.050 Uiso 1 1 calc R
C21 C 0.6726(2) 0.09202(19) 0.55844(13) 0.0508(6) Uani 1 1 d .
H21A H 0.6322 0.0980 0.5999 0.061 Uiso 1 1 calc R
C22 C 0.7722(2) 0.01778(19) 0.57038(14) 0.0561(6) Uani 1 1 d .
H22A H 0.7993 -0.0271 0.6197 0.067 Uiso 1 1 calc R
C23 C 0.8313(2) 0.00982(19) 0.51009(14) 0.0532(6) Uani 1 1 d .
H23A H 0.9002 -0.0393 0.5185 0.064 Uiso 1 1 calc R
C24 C 0.78973(18) 0.07393(16) 0.43694(12) 0.0425(5) Uani 1 1 d .
H24A H 0.8301 0.0667 0.3956 0.051 Uiso 1 1 calc R

loop_
_atom_site_aniso_label
_atom_site_aniso_U_11
_atom_site_aniso_U_22
_atom_site_aniso_U_33
_atom_site_aniso_U_23
_atom_site_aniso_U_13
_atom_site_aniso_U_12
O1 0.1339(17) 0.0523(10) 0.0339(9) -0.0008(7) 0.0153(9) -0.0019(10)
O2 0.0774(11) 0.0470(9) 0.0464(9) 0.0079(7) 0.0035(8) 0.0123(8)
O3 0.0348(8) 0.0453(8) 0.0623(10) -0.0053(7) 0.0168(7) 0.0011(6)
O4 0.0520(10) 0.0475(9) 0.1255(16) 0.0160(9) 0.0397(10) -0.0062(8)
N1 0.0409(9) 0.0408(9) 0.0404(9) -0.0010(7) 0.0120(7) -0.0018(7)
N2 0.0365(9) 0.0334(9) 0.0606(11) 0.0049(8) 0.0152(8) 0.0008(7)
C1 0.0330(10) 0.0363(10) 0.0322(10) 0.0011(8) 0.0094(8) 0.0010(8)
C2 0.0290(10) 0.0399(11) 0.0375(10) 0.0028(8) 0.0039(8) -0.0030(8)
C3 0.0550(13) 0.0416(12) 0.0342(12) 0.0002(9) 0.0070(9) -0.0105(10)
C4 0.0362(10) 0.0391(11) 0.0374(11) 0.0027(9) 0.0049(8) -0.0046(9)
C5 0.0333(10) 0.0382(10) 0.0363(10) 0.0031(8) 0.0105(8) -0.0044(8)
C6 0.0386(11) 0.0376(10) 0.0347(10) 0.0037(8) 0.0111(8) -0.0023(8)
C7 0.0326(10) 0.0331(10) 0.0332(10) 0.0011(8) 0.0092(8) 0.0012(8)
C8 0.0311(10) 0.0349(10) 0.0299(10) 0.0033(8) 0.0061(8) 0.0014(8)
C9 0.0334(11) 0.0387(11) 0.0326(10) 0.0001(8) 0.0081(8) -0.0005(8)
C10 0.0365(11) 0.0441(12) 0.0563(13) 0.0091(10) 0.0132(9) -0.0011(9)
C11 0.0292(10) 0.0404(11) 0.0367(10) 0.0029(8) 0.0071(8) 0.0005(8)
C12 0.0346(11) 0.0667(14) 0.0408(12) -0.0023(10) 0.0146(9) -0.0056(10)
C13 0.0409(11) 0.0580(13) 0.0338(11) 0.0032(9) 0.0123(9) -0.0078(10)
C14 0.0345(10) 0.0369(10) 0.0304(10) -0.0011(8) 0.0099(8) -0.0009(8)
C15 0.0511(13) 0.0532(13) 0.0620(14) -0.0073(11) 0.0256(11) 0.0027(10)
C16 0.0570(16) 0.0711(18) 0.154(3) -0.0549(19) 0.0272(17) -0.0057(14)
C17 0.0518(14) 0.0347(12) 0.109(2) 0.0139(12) 0.0303(14) 0.0064(10)
C18 0.078(2) 0.0703(18) 0.108(2) -0.0459(17) -0.0188(17) 0.0167(15)
C19 0.0362(10) 0.0328(10) 0.0333(10) -0.0008(8) 0.0056(8) -0.0044(8)
C20 0.0438(11) 0.0442(11) 0.0357(11) -0.0002(8) 0.0088(9) -0.0039(9)
C21 0.0612(14) 0.0541(13) 0.0361(11) 0.0018(9) 0.0126(10) -0.0148(11)
C22 0.0659(15) 0.0472(13) 0.0450(13) 0.0163(10) -0.0007(11) -0.0080(11)
C23 0.0544(13) 0.0412(12) 0.0566(14) 0.0115(10) 0.0036(11) 0.0045(10)
C24 0.0446(12) 0.0356(11) 0.0447(12) 0.0010(9) 0.0084(9) 0.0008(9)

loop_
_atom_type_symbol
_atom_type_description
_atom_type_scat_dispersion_real
_atom_type_scat_dispersion_imag
_atom_type_scat_source
C C 0.0033 0.0016 'International Tables Vol C Tables 4.2.6.8 and 6.1.1.4'
H H 0.0000 0.0000 'International Tables Vol C Tables 4.2.6.8 and 6.1.1.4'
N N 0.0061 0.0033 'International Tables Vol C Tables 4.2.6.8 and 6.1.1.4'
O O 0.0106 0.0060 'International Tables Vol C Tables 4.2.6.8 and 6.1.1.4'

loop_
_geom_angle_atom_site_label_1
_geom_angle_atom_site_label_2
_geom_angle_atom_site_label_3
_geom_angle
C4 N1 C3 112.69(16)
C4 N1 C15 123.31(17)
C3 N1 C15 123.94(17)
C9 N2 C10 112.70(16)
C9 N2 C17 123.16(16)
C10 N2 C17 124.10(17)
C14 C1 C19 118.04(15)
C14 C1 C2 110.19(14)
C19 C1 C2 113.87(14)
C3 C2 C5 103.99(15)
C3 C2 C1 114.76(15)
C5 C2 C1 112.46(14)
O1 C3 N1 123.3(2)
O1 C3 C2 127.71(19)
N1 C3 C2 109.03(16)
O2 C4 N1 124.10(18)
O2 C4 C5 126.63(18)
N1 C4 C5 109.27(15)
C4 C5 C6 111.86(15)
C4 C5 C2 104.65(15)
C6 C5 C2 114.25(14)
C7 C6 C5 110.16(15)
C14 C7 C6 113.44(15)
C14 C7 C8 107.46(14)
C6 C7 C8 114.19(15)
C9 C8 C11 103.67(14)
C9 C8 C7 112.59(14)
C11 C8 C7 111.81(14)
O3 C9 N2 122.89(17)
O3 C9 C8 128.32(16)
N2 C9 C8 108.79(15)
O4 C10 N2 124.13(19)
O4 C10 C11 127.19(19)
N2 C10 C11 108.62(16)
C10 C11 C8 105.02(15)
C10 C11 C12 109.36(16)
C8 C11 C12 112.18(15)
C13 C12 C11 111.09(16)
C14 C13 C12 118.67(17)
C13 C14 C1 129.05(17)
C13 C14 C7 115.80(16)
C1 C14 C7 114.97(15)
N1 C15 C16 112.96(19)
N2 C17 C18 111.7(2)
C24 C19 C20 118.23(17)
C24 C19 C1 117.77(16)
C20 C19 C1 124.00(17)
C19 C20 C21 120.3(2)
C22 C21 C20 120.3(2)
C23 C22 C21 119.7(2)
C22 C23 C24 120.0(2)
C23 C24 C19 121.4(2)

loop_
_geom_bond_atom_site_label_1
_geom_bond_atom_site_label_2
_geom_bond_distance
O1 C3 1.206(2)
O2 C4 1.214(2)
O3 C9 1.217(2)
O4 C10 1.211(2)
N1 C4 1.373(2)
N1 C3 1.384(3)
N1 C15 1.465(3)
N2 C9 1.374(2)
N2 C10 1.387(3)
N2 C17 1.464(3)
C1 C14 1.516(2)
C1 C19 1.517(2)
C1 C2 1.558(3)
C2 C3 1.512(3)
C2 C5 1.544(2)
C4 C5 1.506(3)
C5 C6 1.529(3)
C6 C7 1.525(2)
C7 C14 1.521(2)
C7 C8 1.543(2)
C8 C9 1.518(2)
C8 C11 1.535(2)
C10 C11 1.498(3)
C11 C12 1.542(3)
C12 C13 1.506(3)
C13 C14 1.326(3)
C15 C16 1.480(3)
C17 C18 1.525(4)
C19 C24 1.384(3)
C19 C20 1.390(3)
C20 C21 1.391(3)
C21 C22 1.381(3)
C22 C23 1.370(3)
C23 C24 1.382(3)

loop_
_geom_torsion_atom_site_label_1
_geom_torsion_atom_site_label_2
_geom_torsion_atom_site_label_3
_geom_torsion_atom_site_label_4
_geom_torsion
C14 C1 C2 C3 70.4(2)
C19 C1 C2 C3 -64.9(2)
C14 C1 C2 C5 -48.2(2)
C19 C1 C2 C5 176.50(15)
C4 N1 C3 O1 175.3(2)
C15 N1 C3 O1 -2.1(3)
C4 N1 C3 C2 -3.9(2)
C15 N1 C3 C2 178.66(17)
C5 C2 C3 O1 -173.3(2)
C1 C2 C3 O1 63.5(3)
C5 C2 C3 N1 5.9(2)
C1 C2 C3 N1 -117.37(17)
C3 N1 C4 O2 179.83(19)
C15 N1 C4 O2 -2.7(3)
C3 N1 C4 C5 0.0(2)
C15 N1 C4 C5 177.48(17)
O2 C4 C5 C6 -51.9(3)
N1 C4 C5 C6 127.91(16)
O2 C4 C5 C2 -176.10(19)
N1 C4 C5 C2 3.70(19)
C3 C2 C5 C4 -5.62(18)
C1 C2 C5 C4 119.13(16)
C3 C2 C5 C6 -128.29(16)
C1 C2 C5 C6 -3.5(2)
C4 C5 C6 C7 -65.71(19)
C2 C5 C6 C7 52.9(2)
C5 C6 C7 C14 -49.9(2)
C5 C6 C7 C8 -173.47(14)
C14 C7 C8 C9 -58.68(19)
C6 C7 C8 C9 68.07(19)
C14 C7 C8 C11 57.57(18)
C6 C7 C8 C11 -175.68(15)
C10 N2 C9 O3 173.82(18)
C17 N2 C9 O3 -4.0(3)
C10 N2 C9 C8 -5.7(2)
C17 N2 C9 C8 176.48(19)
C11 C8 C9 O3 -169.34(18)
C7 C8 C9 O3 -48.3(3)
C11 C8 C9 N2 10.13(19)
C7 C8 C9 N2 131.15(16)
C9 N2 C10 O4 -178.8(2)
C17 N2 C10 O4 -1.0(3)
C9 N2 C10 C11 -1.5(2)
C17 N2 C10 C11 176.29(19)
O4 C10 C11 C8 -175.0(2)
N2 C10 C11 C8 7.9(2)
O4 C10 C11 C12 64.5(3)
N2 C10 C11 C12 -112.71(18)
C9 C8 C11 C10 -10.56(18)
C7 C8 C11 C10 -132.11(16)
C9 C8 C11 C12 108.12(17)
C7 C8 C11 C12 -13.4(2)
C10 C11 C12 C13 78.3(2)
C8 C11 C12 C13 -37.8(2)
C11 C12 C13 C14 49.5(3)
C12 C13 C14 C1 -177.55(18)
C12 C13 C14 C7 -2.8(3)
C19 C1 C14 C13 0.1(3)
C2 C1 C14 C13 -133.1(2)
C19 C1 C14 C7 -174.66(15)
C2 C1 C14 C7 52.2(2)
C6 C7 C14 C13 -178.09(17)
C8 C7 C14 C13 -50.9(2)
C6 C7 C14 C1 -2.6(2)
C8 C7 C14 C1 124.62(16)
C4 N1 C15 C16 -80.7(3)
C3 N1 C15 C16 96.4(3)
C9 N2 C17 C18 -71.6(3)
C10 N2 C17 C18 110.8(2)
C14 C1 C19 C24 134.03(18)
C2 C1 C19 C24 -94.41(19)
C14 C1 C19 C20 -46.5(2)
C2 C1 C19 C20 85.1(2)
C24 C19 C20 C21 -1.2(3)
C1 C19 C20 C21 179.32(17)
C19 C20 C21 C22 0.9(3)
C20 C21 C22 C23 0.4(3)
C21 C22 C23 C24 -1.4(3)
C22 C23 C24 C19 1.1(3)
C20 C19 C24 C23 0.2(3)
C1 C19 C24 C23 179.71(17)
